data_4003297
loop_
_publ_author_name
'Dang, Yangyang'
'Zhong, Cheng'
'Zhang, Guodong'
'Ju, Dianxing'
'Wang, Lei'
'Xia, Shengqing'
'Xia, Haibing'
'Tao, Xutang'

_publ_section_title
;
 Crystallographic Investigations into Properties of Acentric Hybrid
 Perovskite Single Crystals NH(CH3)3SnX3 (X = Cl, Br)
;
_journal_issue 19
_journal_name_full 'Chemistry of Materials'
_journal_page_first 6968
_journal_paper_doi 10.1021/acs.chemmater.6b02653
_journal_volume 28
_journal_year 2016
_chemical_formula_sum 'C3 H10 Br3 N Sn'
_chemical_formula_weight 418.54
_space_group_IT_number 33
_space_group_name_Hall 'P 2c -2n'
_space_group_name_H-M_alt 'P n a 21'
_symmetry_cell_setting orthorhombic
_symmetry_space_group_name_H-M 'P n a 21'
_atom_sites_solution_hydrogens none
_atom_sites_solution_primary direct
_atom_sites_solution_secondary difmap
_audit_creation_method SHELXL-97
_cell_angle_alpha 90.000(5)
_cell_angle_beta 90.000(5)
_cell_angle_gamma 90.000(5)
_cell_formula_units_Z 12
_cell_length_a 15.877(5)
_cell_length_b 8.568(5)
_cell_length_c 23.078(5)
_cell_measurement_reflns_used 7109
_cell_measurement_temperature 296
_cell_measurement_theta_max 24.22
_cell_measurement_theta_min 2.57
_cell_volume 3139(2)
_computing_cell_refinement 'Bruker SAINT'
_computing_data_collection 'Bruker APEX2'
_computing_data_reduction 'Bruker SAINT'
_computing_molecular_graphics 'Bruker SHELXTL'
_computing_publication_material 'Bruker SHELXTL'
_computing_structure_refinement 'SHELXL-97 (Sheldrick, 1997)'
_computing_structure_solution 'SHELXS-97 (Sheldrick, 1990)'
_diffrn_ambient_temperature 296
_diffrn_measured_fraction_theta_full 0.998
_diffrn_measured_fraction_theta_max 0.998
_diffrn_measurement_device_type 'Bruker APEX-II CCD'
_diffrn_measurement_method '\f and \w scans'
_diffrn_radiation_monochromator graphite
_diffrn_radiation_source 'fine-focus sealed tube'
_diffrn_radiation_type MoK\a
_diffrn_radiation_wavelength 0.71069
_diffrn_reflns_av_R_equivalents 0.0712
_diffrn_reflns_av_sigmaI/netI 0.0621
_diffrn_reflns_limit_h_max 20
_diffrn_reflns_limit_h_min -20
_diffrn_reflns_limit_k_max 10
_diffrn_reflns_limit_k_min -11
_diffrn_reflns_limit_l_max 29
_diffrn_reflns_limit_l_min -30
_diffrn_reflns_number 34461
_diffrn_reflns_theta_full 27.53
_diffrn_reflns_theta_max 27.53
_diffrn_reflns_theta_min 1.76
_exptl_absorpt_coefficient_mu 13.826
_exptl_absorpt_correction_T_max 0.2309
_exptl_absorpt_correction_T_min 0.1686
_exptl_absorpt_correction_type multi-scan
_exptl_absorpt_process_details sadabs
_exptl_crystal_colour colorless
_exptl_crystal_density_diffrn 2.657
_exptl_crystal_density_method 'not measured'
_exptl_crystal_description block
_exptl_crystal_F_000 2280
_exptl_crystal_size_max 0.20
_exptl_crystal_size_mid 0.16
_exptl_crystal_size_min 0.15
_refine_diff_density_max 1.033
_refine_diff_density_min -0.638
_refine_diff_density_rms 0.131
_refine_ls_abs_structure_details 'Flack H D (1983), Acta Cryst. A39, 876-881'
_refine_ls_abs_structure_Flack 0.033(10)
_refine_ls_extinction_coef 0.00187(7)
_refine_ls_extinction_expression Fc^*^=kFc[1+0.001xFc^2^\l^3^/sin(2\q)]^-1/4^
_refine_ls_extinction_method SHELXL
_refine_ls_goodness_of_fit_ref 1.134
_refine_ls_hydrogen_treatment none
_refine_ls_matrix_type full
_refine_ls_number_parameters 218
_refine_ls_number_reflns 7190
_refine_ls_number_restraints 49
_refine_ls_restrained_S_all 1.130
_refine_ls_R_factor_all 0.0735
_refine_ls_R_factor_gt 0.0389
_refine_ls_shift/su_max 0.001
_refine_ls_shift/su_mean 0.000
_refine_ls_structure_factor_coef Fsqd
_refine_ls_weighting_details 'calc w=1/[\s^2^(Fo^2^)+(0.0242P)^2^+0.0000P] where P=(Fo^2^+2Fc^2^)/3'
_refine_ls_weighting_scheme calc
_refine_ls_wR_factor_gt 0.0840
_refine_ls_wR_factor_ref 0.0929
_reflns_number_gt 4981
_reflns_number_total 7190
_reflns_threshold_expression >2sigma(I)
_cod_data_source_file cm6b02653_si_005.cif
_cod_data_source_block x1
_cod_depositor_comments
;
The following automatic conversions were performed:

data item '_symmetry_cell_setting' value 'Orthorhombic' was changed
to 'orthorhombic' in accordance with the
/home/saulius/struct/COD-crude-data/automatic-downloads/DataCite-retrospective/ACS/depositions/lib/dictionaries/cif_core.dic
dictionary named 'cif_core.dic' version 2.4.2 last updated on
2011-04-26.

Automatic conversion script
Id: cif_fix_values 6909 2019-04-08 15:41:33Z antanas 
;
_cod_original_sg_symbol_H-M Pna21
_cod_database_code 4003297

loop_
_symmetry_equiv_pos_as_xyz
'x, y, z'
'-x, -y, z+1/2'
'-x+1/2, y+1/2, z+1/2'
'x+1/2, -y+1/2, z'

loop_
_atom_site_label
_atom_site_type_symbol
_atom_site_fract_x
_atom_site_fract_y
_atom_site_fract_z
_atom_site_U_iso_or_equiv
_atom_site_adp_type
_atom_site_occupancy
_atom_site_symmetry_multiplicity
_atom_site_calc_flag
_atom_site_refinement_flags
Sn1 Sn 0.98158(4) 0.46851(5) 0.35796(3) 0.04466(14) Uani 1 1 d .
Sn2 Sn 0.16718(4) 0.97132(6) 0.51734(2) 0.04810(16) Uani 1 1 d .
Sn3 Sn 0.19727(4) 0.02034(6) 0.70022(3) 0.04814(16) Uani 1 1 d .
Br7 Br 0.26888(7) 0.21241(12) 0.62385(5) 0.0776(3) Uani 1 1 d .
Br2 Br 0.91241(8) 0.24706(12) 0.29309(5) 0.0796(3) Uani 1 1 d .
Br3 Br 0.84664(7) 0.48669(11) 0.42572(5) 0.0750(3) Uani 1 1 d .
Br5 Br 0.23903(7) 0.75462(12) 0.58379(6) 0.0788(3) Uani 1 1 d .
Br1 Br 1.05067(8) 0.24948(11) 0.42382(5) 0.0765(3) Uani 1 1 d .
Br6 Br 0.03818(7) 0.99316(12) 0.59127(5) 0.0762(3) Uani 1 1 d .
Br9 Br 0.13815(7) 0.26282(12) 0.76102(5) 0.0816(3) Uani 1 1 d .
Br4 Br 0.09355(8) 0.74543(12) 0.45596(5) 0.0849(4) Uani 1 1 d .
Br8 Br 0.34033(8) 0.00753(12) 0.76164(6) 0.0896(4) Uani 1 1 d .
N1 N 0.3418(5) 0.4393(8) 0.7576(3) 0.0596(18) Uani 1 1 d U
N2 N 0.8426(4) 0.0640(8) 0.4326(3) 0.0564(18) Uani 1 1 d .
N3 N 0.0307(4) 0.5665(8) 0.5961(3) 0.0582(18) Uani 1 1 d U
C4 C 0.8374(14) 0.090(2) 0.4979(6) 0.162(8) Uani 1 1 d .
C1 C 0.3582(18) 0.429(3) 0.8145(11) 0.221(9) Uani 1 1 d U
C7 C 0.0709(13) 0.417(2) 0.5737(9) 0.184(7) Uani 1 1 d U
C8 C 0.0313(13) 0.589(3) 0.6581(9) 0.189(7) Uani 1 1 d U
C9 C -0.0595(12) 0.589(2) 0.5788(8) 0.176(6) Uani 1 1 d U
C6 C 0.7572(10) 0.080(2) 0.4106(10) 0.180(8) Uani 1 1 d .
C5 C 0.8834(10) -0.0772(15) 0.4157(8) 0.148(7) Uani 1 1 d .
C2 C 0.4316(10) 0.408(2) 0.7383(7) 0.157(6) Uani 1 1 d U
C3 C 0.3028(12) 0.575(2) 0.7348(9) 0.179(7) Uani 1 1 d U

loop_
_atom_site_aniso_label
_atom_site_aniso_U_11
_atom_site_aniso_U_22
_atom_site_aniso_U_33
_atom_site_aniso_U_23
_atom_site_aniso_U_13
_atom_site_aniso_U_12
Sn1 0.0481(3) 0.0404(3) 0.0455(3) 0.0005(3) 0.0064(2) -0.0070(3)
Sn2 0.0515(3) 0.0450(3) 0.0478(4) 0.0025(3) 0.0082(3) -0.0027(3)
Sn3 0.0537(3) 0.0458(3) 0.0449(3) 0.0018(3) 0.0000(3) -0.0097(2)
Br7 0.0930(8) 0.0695(6) 0.0702(7) 0.0172(5) 0.0187(6) -0.0166(5)
Br2 0.1016(9) 0.0690(7) 0.0682(7) -0.0175(5) -0.0135(6) -0.0140(6)
Br3 0.0705(6) 0.0739(6) 0.0807(7) 0.0002(5) 0.0282(5) 0.0030(5)
Br5 0.0809(7) 0.0693(6) 0.0861(8) 0.0075(5) -0.0084(7) 0.0190(5)
Br1 0.0785(7) 0.0706(6) 0.0804(7) 0.0093(5) -0.0122(6) 0.0100(5)
Br6 0.0671(6) 0.0861(7) 0.0755(8) 0.0048(6) 0.0224(6) 0.0097(5)
Br9 0.0869(8) 0.0735(7) 0.0843(8) -0.0109(6) 0.0167(6) 0.0085(5)
Br4 0.1011(9) 0.0716(7) 0.0819(8) -0.0177(6) -0.0145(7) -0.0062(6)
Br8 0.0736(7) 0.0945(8) 0.1009(10) 0.0122(7) -0.0272(6) 0.0006(6)
N1 0.059(2) 0.060(2) 0.060(2) 0.0007(10) 0.0000(10) -0.0006(10)
N2 0.053(4) 0.058(4) 0.058(5) 0.001(4) 0.000(3) -0.004(3)
N3 0.058(2) 0.0584(19) 0.058(2) 0.0000(10) 0.0001(10) 0.0004(10)
C4 0.26(2) 0.157(14) 0.064(9) -0.004(9) 0.022(10) -0.048(15)
C1 0.221(9) 0.221(9) 0.220(9) -0.0001(10) -0.0002(10) -0.0007(10)
C7 0.184(7) 0.184(7) 0.184(7) 0.0002(10) 0.0005(10) 0.0003(10)
C8 0.189(7) 0.189(7) 0.188(7) -0.0001(10) 0.0001(10) -0.0002(10)
C9 0.176(6) 0.176(6) 0.176(6) 0.0003(10) -0.0003(10) -0.0003(10)
C6 0.105(11) 0.169(13) 0.27(2) 0.061(15) -0.072(13) -0.047(11)
C5 0.155(13) 0.071(7) 0.219(18) -0.021(10) 0.062(13) 0.031(8)
C2 0.157(6) 0.157(6) 0.157(6) -0.0003(10) 0.0004(10) 0.0000(10)
C3 0.180(7) 0.179(7) 0.180(7) -0.0001(10) -0.0005(10) 0.0002(10)

loop_
_atom_type_symbol
_atom_type_description
_atom_type_scat_dispersion_real
_atom_type_scat_dispersion_imag
_atom_type_scat_source
C C 0.0033 0.0016 'International Tables Vol C Tables 4.2.6.8 and 6.1.1.4'
H H 0.0000 0.0000 'International Tables Vol C Tables 4.2.6.8 and 6.1.1.4'
N N 0.0061 0.0033 'International Tables Vol C Tables 4.2.6.8 and 6.1.1.4'
Br Br -0.2901 2.4595 'International Tables Vol C Tables 4.2.6.8 and 6.1.1.4'
Sn Sn -0.6537 1.4246 'International Tables Vol C Tables 4.2.6.8 and 6.1.1.4'

loop_
_geom_angle_atom_site_label_1
_geom_angle_atom_site_label_2
_geom_angle_atom_site_label_3
_geom_angle
Br2 Sn1 Br1 89.35(5)
Br2 Sn1 Br3 92.31(4)
Br1 Sn1 Br3 92.16(4)
Br4 Sn2 Br5 89.29(5)
Br4 Sn2 Br6 93.09(4)
Br5 Sn2 Br6 90.54(4)
Br7 Sn3 Br9 90.97(5)
Br7 Sn3 Br8 90.77(5)
Br9 Sn3 Br8 92.97(4)
C1 N1 C3 120.2(15)
C1 N1 C2 95.4(15)
C3 N1 C2 116.5(11)
C5 N2 C6 114.2(12)
C5 N2 C4 114.7(11)
C6 N2 C4 106.3(14)
C8 N3 C9 104.7(12)
C8 N3 C7 116.6(13)
C9 N3 C7 114.6(11)

loop_
_geom_bond_atom_site_label_1
_geom_bond_atom_site_label_2
_geom_bond_distance
Sn1 Br2 2.6547(14)
Sn1 Br1 2.6524(14)
Sn1 Br3 2.6571(12)
Sn2 Br4 2.6682(15)
Sn2 Br5 2.6647(14)
Sn2 Br6 2.6724(13)
Sn3 Br7 2.6659(13)
Sn3 Br9 2.6770(15)
Sn3 Br8 2.6796(14)
N1 C1 1.34(3)
N1 C3 1.42(2)
N1 C2 1.518(17)
N2 C5 1.426(13)
N2 C6 1.455(16)
N2 C4 1.525(15)
N3 C8 1.44(2)
N3 C9 1.498(19)
N3 C7 1.52(2)
